data_4315759
loop_
_publ_author_name
'Anja Friedrich'
'Markus Drees'
'Martina K\"ass'
'Eberhardt Herdtweck'
'Sven Schneider'

_publ_contact_author_address
;
       Department Chemie,
       Lehrstuhl f\"ur Anorganische Chemie,
       Technische Universit\"at M\"unchen,
       Lichtenbergstrasse 4,
       D-85747 Garching bei M\"unchen,
       Germany.
;
_publ_contact_author_email eberhardt.herdtweck@ch.tum.de
_publ_contact_author_fax '+49(0)89 289 13473'
_publ_contact_author_name
;
       Dr. Eberhardt Herdtweck
;
_publ_contact_author_phone '+49(0)89 289 13143'
_publ_section_title
;
 Ruthenium Complexes with Cooperative PNP-Pincer Amine, Amido, Imine, and
 Enamido Ligands: Facile Ligand Backbone Functionalization Processes
;
_journal_name_full 'Inorganic Chemistry'
_journal_page_first 5482
_journal_page_last 5494
_journal_paper_doi 10.1021/ic100358m
_journal_volume 49
_journal_year 2010
_chemical_formula_moiety 'C19 H46 N P3 Ru'
_chemical_formula_sum 'C19 H46 N P3 Ru'
_chemical_formula_weight 482.55
_chemical_name_systematic ?
_space_group_IT_number 14
_symmetry_cell_setting monoclinic
_symmetry_Int_Tables_number 14
_symmetry_space_group_name_Hall '-P 2ybc'
_symmetry_space_group_name_H-M 'P 1 21/c 1'
_atom_sites_solution_hydrogens difmap
_atom_sites_solution_primary direct
_atom_sites_solution_secondary difmap
_cell_angle_alpha 90
_cell_angle_beta 103.5144(14)
_cell_angle_gamma 90
_cell_formula_units_Z 4
_cell_length_a 14.3777(4)
_cell_length_b 9.9139(3)
_cell_length_c 17.8316(5)
_cell_measurement_reflns_used 9689
_cell_measurement_temperature 123(1)
_cell_measurement_theta_max 25.35
_cell_measurement_theta_min 1.46
_cell_volume 2471.32(12)
_computing_cell_refinement 'SAINT (Bruker, 2008b)'
_computing_data_collection 'APEX II Control Software (Bruker, 2008a)'
_computing_data_reduction 'SAINT (Bruker, 2008b)'
_computing_molecular_graphics 'PLATON (Spek, 2009)'
_computing_publication_material 'PLATON (Spek, 2009)'
_computing_structure_refinement 'SHELXL97 (Sheldrick, 1998)'
_computing_structure_solution 'SIR92 (Altomare, 1994)'
_diffrn_ambient_temperature 123(1)
_diffrn_detector ' CCD plate '
_diffrn_detector_area_resol_mean 16
_diffrn_measured_fraction_theta_full 0.999
_diffrn_measured_fraction_theta_max 0.999
_diffrn_measurement_device ' \k-geometry diffractometer '
_diffrn_measurement_device_type ' Bruker APEX-II CCD '
_diffrn_measurement_method ' phi- and omega-rotation '
_diffrn_radiation_monochromator graphite
_diffrn_radiation_source 'rotating anode FR591'
_diffrn_radiation_type 'Mo K\a'
_diffrn_radiation_wavelength 0.71073
_diffrn_reflns_av_R_equivalents 0.0248
_diffrn_reflns_av_sigmaI/netI 0.0069
_diffrn_reflns_limit_h_max 17
_diffrn_reflns_limit_h_min -17
_diffrn_reflns_limit_k_max 11
_diffrn_reflns_limit_k_min -11
_diffrn_reflns_limit_l_max 21
_diffrn_reflns_limit_l_min -21
_diffrn_reflns_number 113859
_diffrn_reflns_theta_full 25.35
_diffrn_reflns_theta_max 25.35
_diffrn_reflns_theta_min 1.46
_diffrn_standards_decay_% 0
_exptl_absorpt_coefficient_mu 0.831
_exptl_absorpt_correction_T_max 0.7452
_exptl_absorpt_correction_T_min 0.6556
_exptl_absorpt_correction_type multi-scan
_exptl_absorpt_process_details 'SADABS, Bruker, 2008b'
_exptl_crystal_colour red
_exptl_crystal_density_diffrn 1.297
_exptl_crystal_density_meas ?
_exptl_crystal_density_method none
_exptl_crystal_description needle
_exptl_crystal_F_000 1024
_exptl_crystal_size_max 0.51
_exptl_crystal_size_mid 0.10
_exptl_crystal_size_min 0.08
_refine_diff_density_max 0.335
_refine_diff_density_min -0.334
_refine_diff_density_rms 0.038
_refine_ls_goodness_of_fit_ref 1.066
_refine_ls_hydrogen_treatment refall
_refine_ls_matrix_type full
_refine_ls_number_parameters 401
_refine_ls_number_reflns 4518
_refine_ls_number_restraints 0
_refine_ls_restrained_S_all 1.066
_refine_ls_R_factor_all 0.0148
_refine_ls_R_factor_gt 0.0140
_refine_ls_shift/su_max 0.001
_refine_ls_shift/su_mean 0.000
_refine_ls_structure_factor_coef Fsqd
_refine_ls_weighting_details 'w=1/[\s^2^(Fo^2^)+(0.0156P)^2^+1.3392P] where P=(Fo^2^+2Fc^2^)/3'
_refine_ls_weighting_scheme sigma
_refine_ls_wR_factor_gt 0.0348
_refine_ls_wR_factor_ref 0.0357
_reflns_number_gt 4363
_reflns_number_total 4518
_reflns_threshold_expression I>2\s(I)
_cod_data_source_file ic100358m_si_001_2.cif
_cod_data_source_block Compound_1
_cod_depositor_comments
;
The following automatic conversions were performed:

'_symmetry_cell_setting' value 'Monoclinic' changed to 'monoclinic'
according to the built-in table from CIF Core dictionary named
'cif_core.dic' version 2.4.1 from 2010-06-29.

Automatic conversion script
Id: cif_fix_values 1646 2011-03-28 12:23:43Z adriana 

The following automatic conversions were performed:

'_exptl_crystal_density_meas' value 'none' was changed to '?' - the
value is perceived as not measured.

Automatic conversion script
Id: cif_fix_values 3008 2015-01-20 13:52:24Z robertas 
;
_cod_original_sg_symbol_H-M 'P 21/c'
_cod_database_code 4315759

loop_
_symmetry_equiv_pos_site_id
_symmetry_equiv_pos_as_xyz
1 x,y,z
2 -x,1/2+y,1/2-z
3 -x,-y,-z
4 x,1/2-y,1/2+z

loop_
_atom_site_aniso_label
_atom_site_aniso_U_11
_atom_site_aniso_U_22
_atom_site_aniso_U_33
_atom_site_aniso_U_23
_atom_site_aniso_U_13
_atom_site_aniso_U_12
Ru1 0.0124(1) 0.0110(1) 0.0131(1) -0.0001(1) 0.0022(1) -0.0008(1)
P1 0.0143(2) 0.0139(2) 0.0223(2) -0.0043(1) 0.0029(1) -0.0012(1)
P2 0.0148(2) 0.0139(2) 0.0139(2) 0.0004(1) 0.0015(1) -0.0013(1)
P3 0.0177(2) 0.0168(2) 0.0153(2) 0.0029(1) 0.0012(1) -0.0007(1)
N1 0.0177(5) 0.0133(5) 0.0188(5) 0.0009(4) 0.0044(4) -0.0007(4)
C2 0.0233(6) 0.0134(6) 0.0277(7) 0.0030(5) 0.0079(5) -0.0011(5)
C3 0.0223(6) 0.0131(6) 0.0319(7) -0.0025(5) 0.0065(6) -0.0021(5)
C4 0.0232(6) 0.0185(6) 0.0179(6) 0.0043(5) 0.0031(5) 0.0025(5)
C5 0.0206(6) 0.0203(6) 0.0179(6) 0.0028(5) -0.0003(5) 0.0011(5)
C6 0.0242(7) 0.0210(7) 0.0241(7) -0.0069(6) -0.0031(5) 0.0014(6)
C7 0.0372(8) 0.0409(9) 0.0237(8) -0.0109(7) 0.0043(6) 0.0065(8)
C8 0.0402(9) 0.0263(8) 0.0389(9) -0.0114(7) -0.0087(7) -0.0063(7)
C9 0.0159(6) 0.0223(7) 0.0427(8) -0.0099(6) 0.0093(6) -0.0053(5)
C10 0.0262(7) 0.0322(8) 0.0437(9) 0.0014(7) 0.0199(7) 0.0002(7)
C11 0.0199(7) 0.0406(10) 0.0406(9) -0.0099(7) 0.0034(6) 0.0080(7)
C12 0.0173(6) 0.0207(7) 0.0229(6) 0.0042(5) 0.0001(5) -0.0045(5)
C13 0.0282(8) 0.0394(9) 0.0349(8) -0.0024(7) -0.0011(7) -0.0162(7)
C14 0.0210(7) 0.0343(8) 0.0332(8) 0.0067(7) 0.0095(6) -0.0013(6)
C15 0.0248(7) 0.0206(7) 0.0158(6) -0.0038(5) 0.0026(5) 0.0000(5)
C16 0.0369(8) 0.0309(8) 0.0259(7) -0.0063(7) 0.0164(7) -0.0025(7)
C17 0.0429(9) 0.0241(7) 0.0243(7) -0.0038(6) 0.0063(7) 0.0096(7)
C18 0.0297(8) 0.0343(8) 0.0250(7) 0.0100(7) 0.0108(6) 0.0021(6)
C19 0.0295(8) 0.0295(8) 0.0227(7) 0.0078(6) -0.0069(6) -0.0046(6)
C20 0.0332(8) 0.0176(7) 0.0239(7) 0.0053(6) 0.0027(6) -0.0007(6)

loop_
_atom_site_label
_atom_site_type_symbol
_atom_site_thermal_displace_type
_atom_site_fract_x
_atom_site_fract_y
_atom_site_fract_z
_atom_site_occupancy
_atom_site_U_iso_or_equiv
_atom_site_calc_flag
_atom_site_refinement_flags
Ru1 Ru Uani 0.26126(1) 0.95330(1) 0.23859(1) 1.000 0.0123(1) . .
P1 P Uani 0.14113(2) 0.80836(3) 0.17873(2) 1.000 0.0171(1) . .
P2 P Uani 0.37601(2) 1.05465(3) 0.33344(2) 1.000 0.0145(1) . .
P3 P Uani 0.25452(2) 1.11010(3) 0.14525(2) 1.000 0.0170(1) . .
N1 N Uani 0.30477(7) 0.78803(10) 0.30395(6) 1.000 0.0166(3) . .
C2 C Uani 0.25080(10) 0.66153(13) 0.29835(8) 1.000 0.0212(4) . .
C3 C Uani 0.18567(10) 0.64293(13) 0.21862(8) 1.000 0.0224(4) . .
C4 C Uani 0.37206(9) 0.79016(13) 0.37990(7) 1.000 0.0202(3) . .
C5 C Uani 0.43912(9) 0.91064(14) 0.38840(8) 1.000 0.0204(3) . .
C6 C Uani 0.10349(10) 0.76939(14) 0.07336(8) 1.000 0.0245(4) . .
C7 C Uani 0.19087(12) 0.75205(19) 0.03920(9) 1.000 0.0344(5) . .
C8 C Uani 0.03704(13) 0.64727(17) 0.05346(10) 1.000 0.0381(5) . .
C9 C Uani 0.02372(9) 0.82582(14) 0.20502(9) 1.000 0.0266(4) . .
C10 C Uani 0.03609(11) 0.84155(17) 0.29194(10) 1.000 0.0321(5) . .
C11 C Uani -0.03236(11) 0.94538(17) 0.16287(10) 1.000 0.0343(5) . .
C12 C Uani 0.47620(9) 1.15929(14) 0.31481(8) 1.000 0.0211(4) . .
C13 C Uani 0.53923(12) 1.22999(18) 0.38492(10) 1.000 0.0356(5) . .
C14 C Uani 0.53876(10) 1.07539(17) 0.27363(9) 1.000 0.0290(4) . .
C15 C Uani 0.33328(10) 1.15269(13) 0.40782(7) 1.000 0.0208(4) . .
C16 C Uani 0.26491(12) 1.06770(17) 0.44241(9) 1.000 0.0297(4) . .
C17 C Uani 0.28525(12) 1.28379(15) 0.37431(9) 1.000 0.0307(4) . .
C18 C Uani 0.35264(11) 1.11468(17) 0.09463(9) 1.000 0.0289(4) . .
C19 C Uani 0.15206(11) 1.11325(17) 0.06104(9) 1.000 0.0294(4) . .
C20 C Uani 0.25136(11) 1.29065(14) 0.16900(8) 1.000 0.0256(4) . .
H1 H Uiso 0.1888(12) 1.0521(17) 0.2523(10) 1.000 0.037(5) . .
H21 H Uiso 0.2127(11) 0.6595(15) 0.3374(9) 1.000 0.024(4) . .
H22 H Uiso 0.2948(11) 0.5842(16) 0.3096(8) 1.000 0.020(4) . .
H31 H Uiso 0.2223(12) 0.6082(17) 0.1837(9) 1.000 0.029(4) . .
H32 H Uiso 0.1340(12) 0.5825(18) 0.2182(10) 1.000 0.034(4) . .
H41 H Uiso 0.4095(10) 0.7054(15) 0.3877(8) 1.000 0.020(4) . .
H42 H Uiso 0.3362(11) 0.7931(15) 0.4216(9) 1.000 0.024(4) . .
H51 H Uiso 0.4659(12) 0.9325(17) 0.4404(10) 1.000 0.034(4) . .
H52 H Uiso 0.4921(11) 0.8898(16) 0.3663(9) 1.000 0.024(4) . .
H61 H Uiso 0.0707(10) 0.8459(16) 0.0510(8) 1.000 0.020(4) . .
H71 H Uiso 0.2366(13) 0.8267(19) 0.0524(10) 1.000 0.042(5) . .
H72 H Uiso 0.1718(13) 0.7467(19) -0.0152(11) 1.000 0.045(5) . .
H73 H Uiso 0.2225(13) 0.6695(19) 0.0566(10) 1.000 0.039(5) . .
H81 H Uiso 0.0702(13) 0.5678(19) 0.0749(11) 1.000 0.040(5) . .
H82 H Uiso 0.0184(13) 0.6353(19) -0.0016(12) 1.000 0.047(5) . .
H83 H Uiso -0.0206(14) 0.6577(18) 0.0713(10) 1.000 0.040(5) . .
H91 H Uiso -0.0095(11) 0.7459(17) 0.1901(9) 1.000 0.030(4) . .
H101 H Uiso 0.0691(13) 0.769(2) 0.3210(11) 1.000 0.044(5) . .
H102 H Uiso 0.0702(13) 0.922(2) 0.3092(10) 1.000 0.040(5) . .
H103 H Uiso -0.0251(13) 0.8486(18) 0.3042(10) 1.000 0.039(5) . .
H111 H Uiso -0.0921(14) 0.9535(17) 0.1760(10) 1.000 0.038(5) . .
H112 H Uiso 0.0019(13) 1.0281(19) 0.1771(10) 1.000 0.036(5) . .
H113 H Uiso -0.0455(14) 0.936(2) 0.1067(12) 1.000 0.051(6) . .
H121 H Uiso 0.4456(10) 1.2249(16) 0.2796(9) 1.000 0.021(4) . .
H131 H Uiso 0.5895(13) 1.2772(19) 0.3695(10) 1.000 0.043(5) . .
H132 H Uiso 0.5673(12) 1.1652(19) 0.4228(10) 1.000 0.038(5) . .
H133 H Uiso 0.5033(13) 1.2950(19) 0.4101(10) 1.000 0.042(5) . .
H141 H Uiso 0.5016(13) 1.0149(18) 0.2356(10) 1.000 0.032(4) . .
H142 H Uiso 0.5835(12) 1.0213(17) 0.3108(10) 1.000 0.032(4) . .
H143 H Uiso 0.5748(12) 1.1352(18) 0.2497(10) 1.000 0.038(5) . .
H151 H Uiso 0.3890(11) 1.1718(15) 0.4475(9) 1.000 0.021(4) . .
H161 H Uiso 0.2950(14) 0.991(2) 0.4696(11) 1.000 0.046(5) . .
H162 H Uiso 0.2386(12) 1.1209(18) 0.4773(10) 1.000 0.037(4) . .
H163 H Uiso 0.2146(14) 1.0372(18) 0.4041(11) 1.000 0.040(5) . .
H171 H Uiso 0.2299(13) 1.2660(19) 0.3337(11) 1.000 0.042(5) . .
H172 H Uiso 0.3294(12) 1.3417(17) 0.3547(10) 1.000 0.034(4) . .
H173 H Uiso 0.2648(12) 1.3361(18) 0.4149(10) 1.000 0.040(5) . .
H181 H Uiso 0.4127(13) 1.1307(18) 0.1302(11) 1.000 0.041(5) . .
H182 H Uiso 0.3579(13) 1.0292(19) 0.0702(10) 1.000 0.039(5) . .
H183 H Uiso 0.3424(12) 1.1827(19) 0.0544(10) 1.000 0.040(5) . .
H191 H Uiso 0.0932(13) 1.1149(17) 0.0773(9) 1.000 0.032(4) . .
H192 H Uiso 0.1553(12) 1.1891(18) 0.0304(10) 1.000 0.034(4) . .
H193 H Uiso 0.1520(13) 1.0345(19) 0.0322(10) 1.000 0.037(5) . .
H201 H Uiso 0.3062(12) 1.3157(16) 0.2091(9) 1.000 0.029(4) . .
H202 H Uiso 0.1933(13) 1.3106(19) 0.1880(10) 1.000 0.044(5) . .
H203 H Uiso 0.2510(12) 1.3451(18) 0.1254(10) 1.000 0.036(4) . .

loop_
_atom_type_symbol
_atom_type_description
_atom_type_scat_dispersion_real
_atom_type_scat_dispersion_imag
_atom_type_scat_source
Ru Ru -1.2594 0.8363 'International Tables Vol C Tables 4.2.6.8 and 6.1.1.4'
P P 0.1023 0.0942 'International Tables Vol C Tables 4.2.6.8 and 6.1.1.4'
N N 0.0061 0.0033 'International Tables Vol C Tables 4.2.6.8 and 6.1.1.4'
H H 0.0000 0.0000 'International Tables Vol C Tables 4.2.6.8 and 6.1.1.4'
C C 0.0033 0.0016 'International Tables Vol C Tables 4.2.6.8 and 6.1.1.4'

loop_
_geom_angle_atom_site_label_1
_geom_angle_atom_site_label_2
_geom_angle_atom_site_label_3
_geom_angle
_geom_angle_site_symmetry_1
_geom_angle_site_symmetry_2
_geom_angle_site_symmetry_3
_geom_angle_publ_flag
P1 Ru1 P2 160.57(1) . . . yes
P1 Ru1 P3 100.88(1) . . . yes
P1 Ru1 N1 81.92(3) . . . yes
P2 Ru1 P3 98.10(1) . . . yes
P2 Ru1 N1 81.84(3) . . . yes
P3 Ru1 N1 159.12(3) . . . yes
P2 Ru1 H1 90.1(7) . . . no
P3 Ru1 H1 76.0(7) . . . no
N1 Ru1 H1 124.8(7) . . . no
P1 Ru1 H1 90.5(7) . . . no
C3 P1 C9 103.85(6) . . . yes
C6 P1 C9 101.86(7) . . . yes
C3 P1 C6 101.36(6) . . . yes
Ru1 P1 C3 102.75(5) . . . yes
Ru1 P1 C6 127.08(5) . . . yes
Ru1 P1 C9 116.75(5) . . . yes
C5 P2 C15 103.23(6) . . . yes
C12 P2 C15 103.51(6) . . . yes
Ru1 P2 C5 103.40(4) . . . yes
Ru1 P2 C12 124.25(5) . . . yes
Ru1 P2 C15 116.93(5) . . . yes
C5 P2 C12 102.73(6) . . . yes
Ru1 P3 C19 120.00(5) . . . yes
Ru1 P3 C20 119.83(5) . . . yes
Ru1 P3 C18 118.08(5) . . . yes
C18 P3 C19 99.10(7) . . . yes
C18 P3 C20 98.71(7) . . . yes
C19 P3 C20 96.49(7) . . . yes
Ru1 N1 C4 124.59(8) . . . yes
C2 N1 C4 107.41(10) . . . yes
Ru1 N1 C2 124.48(8) . . . yes
N1 C2 C3 111.60(11) . . . yes
P1 C3 C2 109.62(9) . . . yes
N1 C4 C5 111.65(10) . . . yes
P2 C5 C4 109.46(9) . . . yes
P1 C6 C8 114.49(10) . . . yes
C7 C6 C8 110.18(13) . . . no
P1 C6 C7 110.60(10) . . . yes
P1 C9 C10 111.57(10) . . . yes
P1 C9 C11 110.69(10) . . . yes
C10 C9 C11 110.06(13) . . . no
P2 C12 C13 116.30(10) . . . yes
P2 C12 C14 110.32(10) . . . yes
C13 C12 C14 109.75(12) . . . no
P2 C15 C17 111.12(9) . . . yes
C16 C15 C17 110.63(13) . . . no
P2 C15 C16 110.49(10) . . . yes
N1 C2 H21 110.1(9) . . . no
N1 C2 H22 110.4(9) . . . no
C3 C2 H21 109.7(9) . . . no
C3 C2 H22 108.8(8) . . . no
H21 C2 H22 106.2(12) . . . no
P1 C3 H31 105.1(10) . . . no
P1 C3 H32 110.9(11) . . . no
C2 C3 H31 109.6(10) . . . no
C2 C3 H32 113.1(11) . . . no
H31 C3 H32 108.2(15) . . . no
N1 C4 H41 109.7(8) . . . no
N1 C4 H42 110.1(9) . . . no
C5 C4 H41 110.0(9) . . . no
C5 C4 H42 109.2(9) . . . no
H41 C4 H42 106.2(12) . . . no
P2 C5 H51 112.4(10) . . . no
P2 C5 H52 106.7(10) . . . no
C4 C5 H51 112.5(10) . . . no
C4 C5 H52 109.6(10) . . . no
H51 C5 H52 105.8(14) . . . no
P1 C6 H61 105.1(9) . . . no
C7 C6 H61 107.6(9) . . . no
C8 C6 H61 108.6(9) . . . no
C6 C7 H71 112.7(11) . . . no
C6 C7 H72 110.3(12) . . . no
C6 C7 H73 110.0(11) . . . no
H71 C7 H72 107.8(15) . . . no
H71 C7 H73 109.1(16) . . . no
H72 C7 H73 106.7(16) . . . no
C6 C8 H81 109.5(12) . . . no
C6 C8 H82 110.1(11) . . . no
C6 C8 H83 112.2(11) . . . no
H81 C8 H82 107.5(16) . . . no
H81 C8 H83 110.2(16) . . . no
H82 C8 H83 107.2(16) . . . no
P1 C9 H91 106.5(10) . . . no
C10 C9 H91 107.9(10) . . . no
C11 C9 H91 110.1(10) . . . no
C9 C10 H101 113.8(12) . . . no
C9 C10 H102 110.1(11) . . . no
C9 C10 H103 110.1(11) . . . no
H101 C10 H102 107.8(16) . . . no
H101 C10 H103 107.5(16) . . . no
H102 C10 H103 107.3(16) . . . no
C9 C11 H111 110.5(10) . . . no
C9 C11 H112 110.7(11) . . . no
C9 C11 H113 112.5(12) . . . no
H111 C11 H112 107.6(15) . . . no
H111 C11 H113 107.0(16) . . . no
H112 C11 H113 108.4(16) . . . no
P2 C12 H121 104.1(9) . . . no
C13 C12 H121 108.9(10) . . . no
C14 C12 H121 106.9(9) . . . no
C12 C13 H131 109.4(11) . . . no
C12 C13 H132 110.0(11) . . . no
C12 C13 H133 113.2(11) . . . no
H131 C13 H132 108.2(15) . . . no
H131 C13 H133 108.7(16) . . . no
H132 C13 H133 107.2(15) . . . no
C12 C14 H141 112.5(11) . . . no
C12 C14 H142 110.0(10) . . . no
C12 C14 H143 108.6(11) . . . no
H141 C14 H142 107.8(15) . . . no
H141 C14 H143 110.0(15) . . . no
H142 C14 H143 107.9(15) . . . no
P2 C15 H151 105.8(9) . . . no
C16 C15 H151 108.5(9) . . . no
C17 C15 H151 110.2(9) . . . no
C15 C16 H161 112.8(12) . . . no
C15 C16 H162 110.3(11) . . . no
C15 C16 H163 110.4(12) . . . no
H161 C16 H162 108.1(16) . . . no
H161 C16 H163 107.5(17) . . . no
H162 C16 H163 107.5(16) . . . no
C15 C17 H171 111.0(11) . . . no
C15 C17 H172 111.6(10) . . . no
C15 C17 H173 110.2(10) . . . no
H171 C17 H172 109.3(15) . . . no
H171 C17 H173 108.2(16) . . . no
H172 C17 H173 106.4(14) . . . no
P3 C18 H181 110.8(11) . . . no
P3 C18 H182 110.4(11) . . . no
P3 C18 H183 112.2(11) . . . no
H181 C18 H182 106.9(16) . . . no
H181 C18 H183 109.4(15) . . . no
H182 C18 H183 106.9(15) . . . no
P3 C19 H191 110.4(10) . . . no
P3 C19 H192 110.5(11) . . . no
P3 C19 H193 109.4(11) . . . no
H191 C19 H192 109.3(15) . . . no
H191 C19 H193 107.1(15) . . . no
H192 C19 H193 110.1(16) . . . no
P3 C20 H201 111.1(10) . . . no
P3 C20 H202 109.9(11) . . . no
P3 C20 H203 111.2(11) . . . no
H201 C20 H202 107.6(14) . . . no
H201 C20 H203 108.0(14) . . . no
H202 C20 H203 108.9(15) . . . no

loop_
_geom_bond_atom_site_label_1
_geom_bond_atom_site_label_2
_geom_bond_distance
_geom_bond_site_symmetry_1
_geom_bond_site_symmetry_2
_geom_bond_publ_flag
Ru1 P1 2.3077(3) . . yes
Ru1 P2 2.2996(4) . . yes
Ru1 P3 2.2629(4) . . yes
Ru1 N1 2.0232(10) . . yes
Ru1 H1 1.491(17) . . no
P1 C6 1.8701(14) . . yes
P1 C9 1.8626(14) . . yes
P1 C3 1.8420(14) . . yes
P2 C12 1.8669(14) . . yes
P2 C15 1.8607(13) . . yes
P2 C5 1.8457(14) . . yes
P3 C19 1.8418(16) . . yes
P3 C20 1.8424(14) . . yes
P3 C18 1.8445(16) . . yes
N1 C2 1.4658(17) . . yes
N1 C4 1.4691(16) . . yes
C2 C3 1.520(2) . . no
C4 C5 1.5202(19) . . no
C6 C7 1.529(2) . . no
C6 C8 1.532(2) . . no
C9 C11 1.529(2) . . no
C9 C10 1.526(2) . . no
C12 C13 1.532(2) . . no
C12 C14 1.533(2) . . no
C15 C16 1.530(2) . . no
C15 C17 1.527(2) . . no
C2 H21 0.982(16) . . no
C2 H22 0.984(16) . . no
C3 H31 0.968(17) . . no
C3 H32 0.953(18) . . no
C4 H41 0.990(15) . . no
C4 H42 0.999(16) . . no
C5 H51 0.942(17) . . no
C5 H52 0.958(16) . . no
C6 H61 0.932(15) . . no
C7 H71 0.981(19) . . no
C7 H72 0.946(19) . . no
C7 H73 0.952(19) . . no
C8 H81 0.953(19) . . no
C8 H82 0.96(2) . . no
C8 H83 0.96(2) . . no
C9 H91 0.931(17) . . no
C10 H101 0.95(2) . . no
C10 H102 0.95(2) . . no
C10 H103 0.957(19) . . no
C11 H111 0.95(2) . . no
C11 H112 0.960(19) . . no
C11 H113 0.98(2) . . no
C12 H121 0.939(16) . . no
C13 H131 0.954(19) . . no
C13 H132 0.951(18) . . no
C13 H133 0.996(19) . . no
C14 H141 0.967(18) . . no
C14 H142 0.970(17) . . no
C14 H143 0.952(18) . . no
C15 H151 0.956(16) . . no
C16 H161 0.95(2) . . no
C16 H162 0.958(18) . . no
C16 H163 0.922(19) . . no
C17 H171 0.959(19) . . no
C17 H172 0.979(18) . . no
C17 H173 0.989(18) . . no
C18 H181 0.958(19) . . no
C18 H182 0.964(19) . . no
C18 H183 0.970(18) . . no
C19 H191 0.957(19) . . no
C19 H192 0.937(18) . . no
C19 H193 0.935(18) . . no
C20 H201 0.965(17) . . no
C20 H202 0.991(19) . . no
C20 H203 0.946(18) . . no
